data_1547732
loop_
_publ_author_name
'Nagamoto, Midori'
'Fukuda, Jun-Ichi'
'Hatano, Miyuki'
'Yorimitsu, Hideki'
'Nishimura, Takahiro'

_publ_section_title
;
 Hydroxoiridium-Catalyzed Hydroarylation of Alkynes and Bicycloalkenes
 with N-Sulfonylbenzamides.
;
_journal_issue 21
_journal_name_full 'Organic letters'
_journal_page_first 5952
_journal_page_last 5955
_journal_paper_doi 10.1021/acs.orglett.7b02950
_journal_volume 19
_journal_year 2017
_chemical_formula_moiety 'C23 H21 N O3 S'
_chemical_formula_sum 'C23 H21 N O3 S'
_chemical_formula_weight 391.46
_space_group_crystal_system triclinic
_space_group_IT_number 2
_space_group_name_Hall '-P 1'
_space_group_name_H-M_alt 'P -1'
_symmetry_space_group_name_Hall '-P 1'
_symmetry_space_group_name_H-M 'P -1'
_atom_sites_solution_hydrogens geom
_audit_creation_method SHELXL-2014/7
_cell_angle_alpha 88.185(18)
_cell_angle_beta 78.40(2)
_cell_angle_gamma 72.259(15)
_cell_formula_units_Z 4
_cell_length_a 9.0699(11)
_cell_length_b 13.9562(14)
_cell_length_c 17.516(2)
_cell_measurement_reflns_used 2194
_cell_measurement_temperature 93
_cell_measurement_theta_max 68.2
_cell_measurement_theta_min 25.2
_cell_volume 2067.6(5)
_computing_structure_refinement 'SHELXL-2014/7 (Sheldrick, 2014)'
_diffrn_ambient_temperature 93(2)
_diffrn_detector_area_resol_mean 5.8140
_diffrn_measured_fraction_theta_full 0.972
_diffrn_measured_fraction_theta_max 0.968
_diffrn_measurement_device_type 'Rigaku XtaLAB P200'
_diffrn_measurement_method \w
_diffrn_radiation_monochromator graphite
_diffrn_radiation_source 'fine-focus sealed tube'
_diffrn_radiation_type CuK\a
_diffrn_radiation_wavelength 1.54187
_diffrn_reflns_av_R_equivalents 0.0235
_diffrn_reflns_av_unetI/netI 0.0187
_diffrn_reflns_Laue_measured_fraction_full 0.972
_diffrn_reflns_Laue_measured_fraction_max 0.968
_diffrn_reflns_limit_h_max 10
_diffrn_reflns_limit_h_min -8
_diffrn_reflns_limit_k_max 16
_diffrn_reflns_limit_k_min -16
_diffrn_reflns_limit_l_max 21
_diffrn_reflns_limit_l_min -21
_diffrn_reflns_number 26996
_diffrn_reflns_point_group_measured_fraction_full 0.972
_diffrn_reflns_point_group_measured_fraction_max 0.968
_diffrn_reflns_theta_full 67.687
_diffrn_reflns_theta_max 68.434
_diffrn_reflns_theta_min 6.569
_exptl_absorpt_coefficient_mu 1.574
_exptl_absorpt_correction_T_max 1.000
_exptl_absorpt_correction_T_min 0.868
_exptl_absorpt_correction_type multi-scan
_exptl_absorpt_process_details 'REQAB (Rigaku, 1998)'
_exptl_crystal_colour Colorless
_exptl_crystal_density_diffrn 1.258
_exptl_crystal_description Prism
_exptl_crystal_F_000 824
_refine_diff_density_max 0.454
_refine_diff_density_min -0.455
_refine_diff_density_rms 0.044
_refine_ls_extinction_method none
_refine_ls_goodness_of_fit_ref 1.055
_refine_ls_hydrogen_treatment constr
_refine_ls_matrix_type full
_refine_ls_number_parameters 507
_refine_ls_number_reflns 7349
_refine_ls_number_restraints 0
_refine_ls_restrained_S_all 1.055
_refine_ls_R_factor_all 0.0345
_refine_ls_R_factor_gt 0.0308
_refine_ls_shift/su_max 0.001
_refine_ls_shift/su_mean 0.000
_refine_ls_structure_factor_coef Fsqd
_refine_ls_weighting_details 'w=1/[\s^2^(Fo^2^)+(0.0469P)^2^+0.6708P] where P=(Fo^2^+2Fc^2^)/3'
_refine_ls_weighting_scheme calc
_refine_ls_wR_factor_gt 0.0823
_refine_ls_wR_factor_ref 0.0842
_reflns_Friedel_coverage 0.000
_reflns_number_gt 6587
_reflns_number_total 7349
_reflns_threshold_expression 'I > 2\s(I)'
_cod_data_source_file ol7b02950_si_002.cif
_cod_data_source_block 170227FU
_cod_depositor_comments
;
The following automatic conversions were performed:

'_exptl_absorpt_correction_type' value 'Multi-scan' changed to
'multi-scan' according to
/home/data/users/saulius/crontab/automatic-downloads/rss-feeds/ACS/lib/dictionaries/cif_core.dic
dictionary named 'cif_core.dic' version 2.4.2 from 2011-04-26.

Automatic conversion script
Id: cif_fix_values 4973 2017-02-22 13:04:09Z antanas 

 Adding full bibliography for 1547732.cif.

2019-01-19
Z value and formula fixed to values more according to usual
chemical conventions.                 miguel
;
_cod_original_formula_sum 'C46 H42 N2 O6 S2'
_cod_original_formula_weight 782.93
_cod_original_formula_moiety '2(C23 H21 N O3 S)'
_cod_original_formula_units_Z 2
_cod_database_code 1547732
_shelx_shelxl_version_number 2014/7
_shelx_space_group_comment
;
The symmetry employed for this shelxl refinement is uniquely defined
by the following loop, which should always be used as a source of
symmetry information in preference to the above space-group names.
They are only intended as comments.
;

loop_
_space_group_symop_operation_xyz
'x, y, z'
'-x, -y, -z'

loop_
_atom_site_label
_atom_site_type_symbol
_atom_site_fract_x
_atom_site_fract_y
_atom_site_fract_z
_atom_site_U_iso_or_equiv
_atom_site_adp_type
_atom_site_occupancy
_atom_site_site_symmetry_order
_atom_site_calc_flag
_atom_site_refinement_flags_posn
_atom_site_refinement_flags_adp
C1 C -0.42406(16) -0.19243(10) 0.86354(8) 0.0204(3) Uani 1 1 d . .
C2 C -0.38129(16) -0.23537(10) 0.78802(8) 0.0193(3) Uani 1 1 d . .
C3 C -0.28169(18) -0.33344(11) 0.77218(8) 0.0258(3) Uani 1 1 d . .
H3 H -0.2536 -0.3596 0.7213 0.031 Uiso 1 1 calc R U
C4 C -0.2234(2) -0.39304(12) 0.83126(9) 0.0340(4) Uani 1 1 d . .
C5 C -0.2654(2) -0.35030(12) 0.90624(9) 0.0349(4) Uani 1 1 d . .
H4 H -0.2268 -0.3884 0.9465 0.042 Uiso 1 1 calc R U
C6 C -0.36305(19) -0.25260(11) 0.92224(8) 0.0280(3) Uani 1 1 d . .
H5 H -0.3887 -0.2263 0.9730 0.034 Uiso 1 1 calc R U
C7 C -0.1169(3) -0.50009(14) 0.81412(11) 0.0585(6) Uani 1 1 d . .
H6 H -0.0088 -0.5004 0.8006 0.088 Uiso 1 1 calc R U
H7 H -0.1434 -0.5284 0.7714 0.088 Uiso 1 1 calc R U
H8 H -0.1309 -0.5394 0.8595 0.088 Uiso 1 1 calc R U
C8 C -0.52444(16) -0.08600(10) 0.88217(7) 0.0191(3) Uani 1 1 d . .
C9 C -0.48032(17) -0.01225(10) 0.84180(7) 0.0196(3) Uani 1 1 d . .
H1 H -0.3842 -0.0319 0.8066 0.024 Uiso 1 1 calc R U
C10 C -0.66164(16) -0.07036(10) 0.94856(7) 0.0194(3) Uani 1 1 d . .
C11 C -0.70639(17) 0.01083(10) 1.00204(7) 0.0214(3) Uani 1 1 d . .
H9 H -0.6534 0.0590 0.9946 0.026 Uiso 1 1 calc R U
C12 C -0.82857(18) 0.02033(12) 1.06593(8) 0.0262(3) Uani 1 1 d . .
H10 H -0.8571 0.0748 1.1008 0.031 Uiso 1 1 calc R U
C13 C -0.90848(18) -0.05082(12) 1.07817(8) 0.0294(3) Uani 1 1 d . .
H11 H -0.9902 -0.0443 1.1212 0.035 Uiso 1 1 calc R U
C14 C -0.86576(18) -0.13166(12) 1.02589(9) 0.0288(3) Uani 1 1 d . .
H12 H -0.9194 -0.1794 1.0337 0.035 Uiso 1 1 calc R U
C15 C -0.74324(17) -0.14154(11) 0.96199(8) 0.0242(3) Uani 1 1 d . .
H13 H -0.7149 -0.1964 0.9275 0.029 Uiso 1 1 calc R U
C16 C -0.56793(17) 0.09675(10) 0.84718(7) 0.0194(3) Uani 1 1 d . .
C17 C -0.72114(18) 0.13207(11) 0.83320(8) 0.0258(3) Uani 1 1 d . .
H14 H -0.7700 0.0867 0.8207 0.031 Uiso 1 1 calc R U
C18 C -0.8012(2) 0.23441(12) 0.83780(9) 0.0326(4) Uani 1 1 d . .
H15 H -0.9032 0.2571 0.8282 0.039 Uiso 1 1 calc R U
C19 C -0.7300(2) 0.30302(11) 0.85663(9) 0.0320(4) Uani 1 1 d . .
H16 H -0.7843 0.3715 0.8605 0.038 Uiso 1 1 calc R U
C20 C -0.5776(2) 0.26868(11) 0.86953(8) 0.0284(3) Uani 1 1 d . .
H17 H -0.5293 0.3144 0.8820 0.034 Uiso 1 1 calc R U
C21 C -0.49589(18) 0.16663(11) 0.86402(7) 0.0229(3) Uani 1 1 d . .
H18 H -0.3924 0.1446 0.8716 0.028 Uiso 1 1 calc R U
C22 C -0.47542(19) 0.02725(10) 0.62617(8) 0.0246(3) Uani 1 1 d . .
H37 H -0.4006 0.0489 0.6473 0.037 Uiso 1 1 calc R U
H38 H -0.5119 0.0725 0.5868 0.037 Uiso 1 1 calc R U
H39 H -0.5635 0.0270 0.6670 0.037 Uiso 1 1 calc R U
O3 O -0.23453(12) -0.10088(8) 0.53673(5) 0.0264(2) Uani 1 1 d . .
O4 O -0.49613(12) -0.12640(7) 0.55351(5) 0.0241(2) Uani 1 1 d . .
C25 C -0.44967(16) -0.17653(9) 0.72336(7) 0.0169(3) Uani 1 1 d . .
N1 N -0.33929(13) -0.16542(8) 0.66041(6) 0.0169(2) Uani 1 1 d . .
H35 H -0.2414 -0.1967 0.6598 0.020 Uiso 1 1 calc R U
O1 O -0.59114(11) -0.14132(7) 0.72592(5) 0.0228(2) Uani 1 1 d . .
S1 S -0.38458(4) -0.09449(2) 0.58492(2) 0.01773(9) Uani 1 1 d . .
C26 C -0.29194(16) 0.38981(10) 0.31872(8) 0.0193(3) Uani 1 1 d . .
C27 C -0.19736(16) 0.31442(10) 0.26359(8) 0.0186(3) Uani 1 1 d . .
C28 C -0.20721(18) 0.32293(10) 0.18500(8) 0.0232(3) Uani 1 1 d . .
H19 H -0.1429 0.2719 0.1494 0.028 Uiso 1 1 calc R U
C29 C -0.3118(2) 0.40667(11) 0.15927(8) 0.0275(3) Uani 1 1 d . .
C30 C -0.40717(19) 0.48107(11) 0.21452(9) 0.0289(3) Uani 1 1 d . .
H20 H -0.4797 0.5370 0.1987 0.035 Uiso 1 1 calc R U
C31 C -0.39649(18) 0.47379(10) 0.29213(8) 0.0254(3) Uani 1 1 d . .
H21 H -0.4599 0.5256 0.3273 0.030 Uiso 1 1 calc R U
C32 C -0.3230(2) 0.41740(13) 0.07430(9) 0.0413(4) Uani 1 1 d . .
H22 H -0.4102 0.3967 0.0658 0.062 Uiso 1 1 calc R U
H23 H -0.2269 0.3759 0.0426 0.062 Uiso 1 1 calc R U
H24 H -0.3390 0.4864 0.0605 0.062 Uiso 1 1 calc R U
C33 C -0.28478(16) 0.38123(10) 0.40324(8) 0.0183(3) Uani 1 1 d . .
C34 C -0.32516(16) 0.30606(10) 0.44315(8) 0.0188(3) Uani 1 1 d . .
H2 H -0.3653 0.2658 0.4171 0.023 Uiso 1 1 calc R U
C35 C -0.23940(16) 0.46207(10) 0.43726(8) 0.0201(3) Uani 1 1 d . .
C36 C -0.12750(18) 0.50223(11) 0.39281(9) 0.0274(3) Uani 1 1 d . .
H25 H -0.0781 0.4762 0.3427 0.033 Uiso 1 1 calc R U
C37 C -0.0894(2) 0.58047(12) 0.42249(10) 0.0336(4) Uani 1 1 d . .
H26 H -0.0133 0.6057 0.3926 0.040 Uiso 1 1 calc R U
C38 C -0.16386(19) 0.62134(11) 0.49638(10) 0.0328(4) Uani 1 1 d . .
H27 H -0.1391 0.6744 0.5159 0.039 Uiso 1 1 calc R U
C39 C -0.27546(18) 0.58260(11) 0.54093(9) 0.0278(3) Uani 1 1 d . .
H28 H -0.3257 0.6097 0.5906 0.033 Uiso 1 1 calc R U
C40 C -0.31270(17) 0.50367(10) 0.51187(8) 0.0216(3) Uani 1 1 d . .
H29 H -0.3875 0.4780 0.5425 0.026 Uiso 1 1 calc R U
C41 C -0.31145(17) 0.28156(9) 0.52489(8) 0.0192(3) Uani 1 1 d . .
C42 C -0.44247(17) 0.27742(10) 0.58099(8) 0.0213(3) Uani 1 1 d . .
H30 H -0.5399 0.2887 0.5670 0.026 Uiso 1 1 calc R U
C43 C -0.42758(19) 0.25638(10) 0.65783(8) 0.0250(3) Uani 1 1 d . .
H31 H -0.5158 0.2554 0.6952 0.030 Uiso 1 1 calc R U
C44 C -0.28256(19) 0.23688(10) 0.67898(8) 0.0267(3) Uani 1 1 d . .
H32 H -0.2733 0.2229 0.7304 0.032 Uiso 1 1 calc R U
C45 C -0.15106(19) 0.23826(10) 0.62311(9) 0.0269(3) Uani 1 1 d . .
H33 H -0.0530 0.2242 0.6369 0.032 Uiso 1 1 calc R U
C46 C -0.16560(18) 0.26065(10) 0.54671(8) 0.0229(3) Uani 1 1 d . .
H34 H -0.0770 0.2617 0.5096 0.027 Uiso 1 1 calc R U
C47 C -0.07979(16) 0.22518(10) 0.28931(7) 0.0177(3) Uani 1 1 d . .
C48 C -0.07127(18) 0.03772(11) 0.40763(8) 0.0235(3) Uani 1 1 d . .
H40 H -0.1824 0.0457 0.4203 0.035 Uiso 1 1 calc R U
H41 H -0.0153 -0.0211 0.4318 0.035 Uiso 1 1 calc R U
H42 H -0.0522 0.0959 0.4263 0.035 Uiso 1 1 calc R U
O5 O 0.15987(11) 0.01247(7) 0.28720(5) 0.0226(2) Uani 1 1 d . .
O6 O -0.06584(12) -0.04653(7) 0.27599(5) 0.0226(2) Uani 1 1 d . .
N2 N -0.10015(13) 0.13445(8) 0.27267(6) 0.0179(2) Uani 1 1 d . .
H36 H -0.1657 0.1347 0.2433 0.021 Uiso 1 1 calc R U
O2 O 0.02303(11) 0.23237(7) 0.32212(6) 0.0223(2) Uani 1 1 d . .
S2 S -0.00523(4) 0.02432(2) 0.30616(2) 0.01618(9) Uani 1 1 d . .

loop_
_atom_site_aniso_label
_atom_site_aniso_U_11
_atom_site_aniso_U_22
_atom_site_aniso_U_33
_atom_site_aniso_U_23
_atom_site_aniso_U_13
_atom_site_aniso_U_12
C1 0.0179(7) 0.0247(7) 0.0184(6) 0.0056(5) -0.0019(5) -0.0077(6)
C2 0.0165(7) 0.0227(7) 0.0182(6) 0.0058(5) -0.0017(5) -0.0071(5)
C3 0.0256(8) 0.0258(7) 0.0203(7) 0.0046(5) 0.0002(6) -0.0030(6)
C4 0.0329(9) 0.0287(8) 0.0276(8) 0.0094(6) 0.0012(7) 0.0039(7)
C5 0.0347(10) 0.0368(9) 0.0241(7) 0.0156(6) -0.0054(7) 0.0005(7)
C6 0.0305(9) 0.0322(8) 0.0175(7) 0.0063(6) -0.0033(6) -0.0057(7)
C7 0.0696(15) 0.0379(10) 0.0353(10) 0.0141(8) 0.0034(9) 0.0209(10)
C8 0.0186(7) 0.0241(7) 0.0155(6) 0.0023(5) -0.0057(5) -0.0068(6)
C9 0.0184(7) 0.0263(7) 0.0150(6) 0.0012(5) -0.0027(5) -0.0087(6)
C10 0.0174(7) 0.0244(7) 0.0161(6) 0.0060(5) -0.0056(5) -0.0051(5)
C11 0.0201(8) 0.0273(7) 0.0171(6) 0.0041(5) -0.0058(5) -0.0069(6)
C12 0.0220(8) 0.0363(8) 0.0171(6) 0.0009(6) -0.0049(6) -0.0035(6)
C13 0.0184(8) 0.0485(9) 0.0189(7) 0.0084(6) -0.0019(6) -0.0088(7)
C14 0.0234(8) 0.0401(9) 0.0273(7) 0.0120(6) -0.0066(6) -0.0162(7)
C15 0.0244(8) 0.0282(7) 0.0220(7) 0.0051(6) -0.0065(6) -0.0100(6)
C16 0.0217(8) 0.0244(7) 0.0124(6) 0.0041(5) -0.0012(5) -0.0092(6)
C17 0.0228(8) 0.0304(8) 0.0262(7) 0.0051(6) -0.0045(6) -0.0118(6)
C18 0.0234(8) 0.0344(8) 0.0356(8) 0.0097(7) -0.0044(7) -0.0041(7)
C19 0.0387(10) 0.0234(7) 0.0279(8) 0.0058(6) -0.0020(7) -0.0041(7)
C20 0.0442(10) 0.0257(7) 0.0201(7) 0.0064(5) -0.0090(6) -0.0166(7)
C21 0.0269(8) 0.0284(7) 0.0169(6) 0.0077(5) -0.0074(6) -0.0123(6)
C22 0.0347(9) 0.0196(7) 0.0233(7) 0.0043(5) -0.0130(6) -0.0094(6)
O3 0.0286(6) 0.0352(6) 0.0173(5) 0.0060(4) -0.0017(4) -0.0150(5)
O4 0.0307(6) 0.0263(5) 0.0219(5) 0.0042(4) -0.0133(4) -0.0137(4)
C25 0.0177(7) 0.0166(6) 0.0174(6) 0.0006(5) -0.0032(5) -0.0066(5)
N1 0.0144(6) 0.0199(5) 0.0160(5) 0.0036(4) -0.0041(4) -0.0042(4)
O1 0.0146(5) 0.0287(5) 0.0255(5) 0.0044(4) -0.0047(4) -0.0073(4)
S1 0.02236(19) 0.01993(16) 0.01405(15) 0.00374(11) -0.00656(12) -0.00948(13)
C26 0.0193(7) 0.0179(6) 0.0222(7) 0.0034(5) -0.0025(5) -0.0093(5)
C27 0.0176(7) 0.0180(6) 0.0227(7) 0.0028(5) -0.0041(5) -0.0091(5)
C28 0.0280(8) 0.0208(7) 0.0220(7) 0.0008(5) -0.0046(6) -0.0095(6)
C29 0.0378(9) 0.0241(7) 0.0253(7) 0.0075(6) -0.0109(6) -0.0139(6)
C30 0.0352(9) 0.0186(7) 0.0328(8) 0.0102(6) -0.0116(7) -0.0061(6)
C31 0.0293(8) 0.0170(6) 0.0274(7) 0.0033(5) -0.0032(6) -0.0055(6)
C32 0.0652(13) 0.0313(8) 0.0295(8) 0.0098(7) -0.0195(8) -0.0123(8)
C33 0.0146(7) 0.0170(6) 0.0211(6) 0.0004(5) -0.0012(5) -0.0033(5)
C34 0.0174(7) 0.0170(6) 0.0209(6) -0.0018(5) -0.0015(5) -0.0049(5)
C35 0.0182(7) 0.0162(6) 0.0257(7) 0.0034(5) -0.0063(5) -0.0042(5)
C36 0.0245(8) 0.0255(7) 0.0323(8) 0.0032(6) -0.0023(6) -0.0104(6)
C37 0.0276(9) 0.0283(8) 0.0498(10) 0.0056(7) -0.0071(7) -0.0168(7)
C38 0.0275(9) 0.0229(7) 0.0525(10) -0.0038(7) -0.0145(7) -0.0096(6)
C39 0.0241(8) 0.0238(7) 0.0356(8) -0.0051(6) -0.0106(6) -0.0040(6)
C40 0.0182(7) 0.0193(7) 0.0273(7) 0.0014(5) -0.0063(6) -0.0049(5)
C41 0.0238(8) 0.0127(6) 0.0209(6) -0.0002(5) -0.0025(5) -0.0066(5)
C42 0.0233(8) 0.0164(6) 0.0239(7) 0.0010(5) -0.0024(6) -0.0071(5)
C43 0.0325(9) 0.0185(7) 0.0213(7) 0.0008(5) 0.0019(6) -0.0087(6)
C44 0.0410(10) 0.0193(7) 0.0218(7) 0.0039(5) -0.0092(6) -0.0106(6)
C45 0.0311(9) 0.0208(7) 0.0328(8) 0.0044(6) -0.0135(6) -0.0095(6)
C46 0.0227(8) 0.0196(7) 0.0266(7) 0.0027(5) -0.0026(6) -0.0085(6)
C47 0.0147(7) 0.0213(6) 0.0158(6) 0.0002(5) 0.0011(5) -0.0064(5)
C48 0.0284(8) 0.0266(7) 0.0165(6) 0.0017(5) -0.0012(6) -0.0122(6)
O5 0.0156(5) 0.0255(5) 0.0243(5) 0.0037(4) -0.0025(4) -0.0038(4)
O6 0.0266(6) 0.0193(5) 0.0242(5) -0.0003(4) -0.0086(4) -0.0078(4)
N2 0.0161(6) 0.0185(5) 0.0201(5) 0.0013(4) -0.0071(4) -0.0047(4)
O2 0.0168(5) 0.0238(5) 0.0281(5) -0.0011(4) -0.0061(4) -0.0074(4)
S2 0.01581(18) 0.01727(16) 0.01518(15) 0.00097(11) -0.00274(12) -0.00490(12)

loop_
_atom_type_symbol
_atom_type_description
_atom_type_scat_dispersion_real
_atom_type_scat_dispersion_imag
_atom_type_scat_source
C C 0.0181 0.0091 'International Tables Vol C Tables 4.2.6.8 and 6.1.1.4'
H H 0.0000 0.0000 'International Tables Vol C Tables 4.2.6.8 and 6.1.1.4'
N N 0.0311 0.0180 'International Tables Vol C Tables 4.2.6.8 and 6.1.1.4'
O O 0.0492 0.0322 'International Tables Vol C Tables 4.2.6.8 and 6.1.1.4'
S S 0.3331 0.5567 'International Tables Vol C Tables 4.2.6.8 and 6.1.1.4'

loop_
_geom_angle_atom_site_label_1
_geom_angle_atom_site_label_2
_geom_angle_atom_site_label_3
_geom_angle
C6 C1 C2 117.12(13)
C6 C1 C8 119.98(12)
C2 C1 C8 122.85(12)
C3 C2 C1 121.28(12)
C3 C2 C25 119.05(12)
C1 C2 C25 119.62(12)
C2 C3 C4 121.08(13)
C2 C3 H3 119.5
C4 C3 H3 119.5
C5 C4 C3 117.67(14)
C5 C4 C7 121.31(14)
C3 C4 C7 121.01(15)
C6 C5 C4 121.53(14)
C6 C5 H4 119.2
C4 C5 H4 119.2
C5 C6 C1 121.31(14)
C5 C6 H5 119.3
C1 C6 H5 119.3
C4 C7 H6 109.5
C4 C7 H7 109.5
H6 C7 H7 109.5
C4 C7 H8 109.5
H6 C7 H8 109.5
H7 C7 H8 109.5
C9 C8 C10 125.23(13)
C9 C8 C1 118.62(12)
C10 C8 C1 116.03(11)
C8 C9 C16 127.24(13)
C8 C9 H1 116.4
C16 C9 H1 116.4
C15 C10 C11 117.95(13)
C15 C10 C8 119.93(12)
C11 C10 C8 121.98(12)
C12 C11 C10 120.81(14)
C12 C11 H9 119.6
C10 C11 H9 119.6
C13 C12 C11 120.44(14)
C13 C12 H10 119.8
C11 C12 H10 119.8
C14 C13 C12 119.55(14)
C14 C13 H11 120.2
C12 C13 H11 120.2
C13 C14 C15 120.17(14)
C13 C14 H12 119.9
C15 C14 H12 119.9
C14 C15 C10 121.09(14)
C14 C15 H13 119.5
C10 C15 H13 119.5
C17 C16 C21 118.59(13)
C17 C16 C9 121.16(13)
C21 C16 C9 120.22(13)
C18 C17 C16 120.53(14)
C18 C17 H14 119.7
C16 C17 H14 119.7
C17 C18 C19 120.37(15)
C17 C18 H15 119.8
C19 C18 H15 119.8
C20 C19 C18 119.39(14)
C20 C19 H16 120.3
C18 C19 H16 120.3
C19 C20 C21 120.64(14)
C19 C20 H17 119.7
C21 C20 H17 119.7
C20 C21 C16 120.44(14)
C20 C21 H18 119.8
C16 C21 H18 119.8
S1 C22 H37 109.5
S1 C22 H38 109.5
H37 C22 H38 109.5
S1 C22 H39 109.5
H37 C22 H39 109.5
H38 C22 H39 109.5
O1 C25 N1 122.26(12)
O1 C25 C2 123.32(12)
N1 C25 C2 114.42(11)
C25 N1 S1 123.59(9)
C25 N1 H35 118.2
S1 N1 H35 118.2
O4 S1 O3 119.21(6)
O4 S1 N1 108.82(6)
O3 S1 N1 103.96(6)
O4 S1 C22 109.32(7)
O3 S1 C22 110.22(7)
N1 S1 C22 104.14(6)
C31 C26 C27 117.49(12)
C31 C26 C33 120.65(12)
C27 C26 C33 121.86(12)
C28 C27 C26 121.13(13)
C28 C27 C47 119.79(12)
C26 C27 C47 119.04(12)
C29 C28 C27 120.88(13)
C29 C28 H19 119.6
C27 C28 H19 119.6
C28 C29 C30 117.82(13)
C28 C29 C32 121.52(14)
C30 C29 C32 120.65(14)
C31 C30 C29 121.59(14)
C31 C30 H20 119.2
C29 C30 H20 119.2
C30 C31 C26 121.07(14)
C30 C31 H21 119.5
C26 C31 H21 119.5
C29 C32 H22 109.5
C29 C32 H23 109.5
H22 C32 H23 109.5
C29 C32 H24 109.5
H22 C32 H24 109.5
H23 C32 H24 109.5
C34 C33 C35 125.23(12)
C34 C33 C26 119.11(12)
C35 C33 C26 115.60(11)
C33 C34 C41 125.91(12)
C33 C34 H2 117.0
C41 C34 H2 117.0
C40 C35 C36 118.17(13)
C40 C35 C33 121.60(12)
C36 C35 C33 120.13(13)
C37 C36 C35 120.73(14)
C37 C36 H25 119.6
C35 C36 H25 119.6
C38 C37 C36 120.39(15)
C38 C37 H26 119.8
C36 C37 H26 119.8
C39 C38 C37 119.50(14)
C39 C38 H27 120.3
C37 C38 H27 120.3
C38 C39 C40 120.33(14)
C38 C39 H28 119.8
C40 C39 H28 119.8
C39 C40 C35 120.87(14)
C39 C40 H29 119.6
C35 C40 H29 119.6
C46 C41 C42 118.78(13)
C46 C41 C34 120.09(12)
C42 C41 C34 121.12(13)
C43 C42 C41 120.14(14)
C43 C42 H30 119.9
C41 C42 H30 119.9
C44 C43 C42 120.53(14)
C44 C43 H31 119.7
C42 C43 H31 119.7
C43 C44 C45 119.63(13)
C43 C44 H32 120.2
C45 C44 H32 120.2
C44 C45 C46 120.12(14)
C44 C45 H33 119.9
C46 C45 H33 119.9
C45 C46 C41 120.77(14)
C45 C46 H34 119.6
C41 C46 H34 119.6
O2 C47 N2 123.59(12)
O2 C47 C27 123.00(12)
N2 C47 C27 113.41(11)
S2 C48 H40 109.5
S2 C48 H41 109.5
H40 C48 H41 109.5
S2 C48 H42 109.5
H40 C48 H42 109.5
H41 C48 H42 109.5
C47 N2 S2 123.97(9)
C47 N2 H36 118.0
S2 N2 H36 118.0
O5 S2 O6 119.96(6)
O5 S2 N2 108.02(6)
O6 S2 N2 104.22(6)
O5 S2 C48 109.59(7)
O6 S2 C48 109.52(6)
N2 S2 C48 104.29(7)

loop_
_geom_bond_atom_site_label_1
_geom_bond_atom_site_label_2
_geom_bond_distance
C1 C6 1.3998(19)
C1 C2 1.4006(19)
C1 C8 1.4929(19)
C2 C3 1.391(2)
C2 C25 1.5017(18)
C3 C4 1.393(2)
C3 H3 0.9300
C4 C5 1.391(2)
C4 C7 1.512(2)
C5 C6 1.382(2)
C5 H4 0.9300
C6 H5 0.9300
C7 H6 0.9600
C7 H7 0.9600
C7 H8 0.9600
C8 C9 1.3456(19)
C8 C10 1.4890(19)
C9 C16 1.4822(19)
C9 H1 0.9300
C10 C15 1.398(2)
C10 C11 1.4000(19)
C11 C12 1.385(2)
C11 H9 0.9300
C12 C13 1.386(2)
C12 H10 0.9300
C13 C14 1.385(2)
C13 H11 0.9300
C14 C15 1.387(2)
C14 H12 0.9300
C15 H13 0.9300
C16 C17 1.395(2)
C16 C21 1.396(2)
C17 C18 1.388(2)
C17 H14 0.9300
C18 C19 1.388(2)
C18 H15 0.9300
C19 C20 1.380(2)
C19 H16 0.9300
C20 C21 1.387(2)
C20 H17 0.9300
C21 H18 0.9300
C22 S1 1.7529(14)
C22 H37 0.9600
C22 H38 0.9600
C22 H39 0.9600
O3 S1 1.4288(11)
O4 S1 1.4277(10)
C25 O1 1.2181(17)
C25 N1 1.3718(17)
N1 S1 1.6688(11)
N1 H35 0.8600
C26 C31 1.398(2)
C26 C27 1.3988(19)
C26 C33 1.4942(18)
C27 C28 1.3962(19)
C27 C47 1.4965(19)
C28 C29 1.390(2)
C28 H19 0.9300
C29 C30 1.394(2)
C29 C32 1.512(2)
C30 C31 1.381(2)
C30 H20 0.9300
C31 H21 0.9300
C32 H22 0.9600
C32 H23 0.9600
C32 H24 0.9600
C33 C34 1.3447(19)
C33 C35 1.4905(18)
C34 C41 1.4823(18)
C34 H2 0.9300
C35 C40 1.397(2)
C35 C36 1.397(2)
C36 C37 1.386(2)
C36 H25 0.9300
C37 C38 1.385(2)
C37 H26 0.9300
C38 C39 1.384(2)
C38 H27 0.9300
C39 C40 1.385(2)
C39 H28 0.9300
C40 H29 0.9300
C41 C46 1.394(2)
C41 C42 1.396(2)
C42 C43 1.393(2)
C42 H30 0.9300
C43 C44 1.383(2)
C43 H31 0.9300
C44 C45 1.387(2)
C44 H32 0.9300
C45 C46 1.388(2)
C45 H33 0.9300
C46 H34 0.9300
C47 O2 1.2190(16)
C47 N2 1.3821(17)
C48 S2 1.7543(14)
C48 H40 0.9600
C48 H41 0.9600
C48 H42 0.9600
O5 S2 1.4257(10)
O6 S2 1.4284(10)
N2 S2 1.6694(11)
N2 H36 0.8600

loop_
_geom_hbond_atom_site_label_D
_geom_hbond_atom_site_label_H
_geom_hbond_atom_site_label_A
_geom_hbond_distance_DH
_geom_hbond_distance_HA
_geom_hbond_distance_DA
_geom_hbond_angle_DHA
_geom_hbond_site_symmetry_A
N1 H35 O2 0.86 1.98 2.8100(15) 162.6 2_556
N2 H36 O1 0.86 2.14 2.7674(15) 129.8 2_456
C22 H39 O1 0.96 2.60 3.1931(18) 120.4 .
N1 H35 O2 0.86 1.98 2.8100(15) 162.6 2_556
N2 H36 O1 0.86 2.14 2.7674(15) 129.8 2_456
C22 H37 O5 0.96 2.57 3.3952(18) 143.7 2_556
C22 H38 O4 0.96 2.54 3.4235(17) 153.0 2_456

loop_
_geom_torsion_atom_site_label_1
_geom_torsion_atom_site_label_2
_geom_torsion_atom_site_label_3
_geom_torsion_atom_site_label_4
_geom_torsion
C6 C1 C2 C3 -0.4(2)
C8 C1 C2 C3 177.07(13)
C6 C1 C2 C25 176.82(13)
C8 C1 C2 C25 -5.8(2)
C1 C2 C3 C4 1.3(2)
C25 C2 C3 C4 -175.94(14)
C2 C3 C4 C5 -1.5(2)
C2 C3 C4 C7 179.19(17)
C3 C4 C5 C6 0.8(3)
C7 C4 C5 C6 -179.82(19)
C4 C5 C6 C1 0.0(3)
C2 C1 C6 C5 -0.3(2)
C8 C1 C6 C5 -177.78(15)
C6 C1 C8 C9 123.56(15)
C2 C1 C8 C9 -53.80(19)
C6 C1 C8 C10 -52.64(18)
C2 C1 C8 C10 130.00(14)
C10 C8 C9 C16 -8.7(2)
C1 C8 C9 C16 175.47(12)
C9 C8 C10 C15 149.14(14)
C1 C8 C10 C15 -34.94(18)
C9 C8 C10 C11 -35.3(2)
C1 C8 C10 C11 140.66(13)
C15 C10 C11 C12 -0.42(19)
C8 C10 C11 C12 -176.11(12)
C10 C11 C12 C13 0.2(2)
C11 C12 C13 C14 -0.2(2)
C12 C13 C14 C15 0.4(2)
C13 C14 C15 C10 -0.6(2)
C11 C10 C15 C14 0.6(2)
C8 C10 C15 C14 176.37(13)
C8 C9 C16 C17 -57.87(19)
C8 C9 C16 C21 124.23(15)
C21 C16 C17 C18 -1.5(2)
C9 C16 C17 C18 -179.44(13)
C16 C17 C18 C19 -0.2(2)
C17 C18 C19 C20 1.0(2)
C18 C19 C20 C21 -0.1(2)
C19 C20 C21 C16 -1.6(2)
C17 C16 C21 C20 2.38(19)
C9 C16 C21 C20 -179.66(12)
C3 C2 C25 O1 121.57(15)
C1 C2 C25 O1 -55.68(19)
C3 C2 C25 N1 -58.37(17)
C1 C2 C25 N1 124.38(13)
O1 C25 N1 S1 5.91(18)
C2 C25 N1 S1 -174.15(9)
C25 N1 S1 O4 -55.16(12)
C25 N1 S1 O3 176.81(10)
C25 N1 S1 C22 61.35(12)
C31 C26 C27 C28 0.0(2)
C33 C26 C27 C28 179.03(12)
C31 C26 C27 C47 177.77(12)
C33 C26 C27 C47 -3.22(19)
C26 C27 C28 C29 -0.2(2)
C47 C27 C28 C29 -177.90(13)
C27 C28 C29 C30 -0.6(2)
C27 C28 C29 C32 179.51(14)
C28 C29 C30 C31 1.5(2)
C32 C29 C30 C31 -178.59(15)
C29 C30 C31 C26 -1.7(2)
C27 C26 C31 C30 0.9(2)
C33 C26 C31 C30 -178.14(13)
C31 C26 C33 C34 116.33(15)
C27 C26 C33 C34 -62.66(18)
C31 C26 C33 C35 -60.85(17)
C27 C26 C33 C35 120.17(14)
C35 C33 C34 C41 -8.8(2)
C26 C33 C34 C41 174.33(12)
C34 C33 C35 C40 -37.0(2)
C26 C33 C35 C40 139.94(13)
C34 C33 C35 C36 146.66(15)
C26 C33 C35 C36 -36.36(18)
C40 C35 C36 C37 0.7(2)
C33 C35 C36 C37 177.12(14)
C35 C36 C37 C38 -1.1(2)
C36 C37 C38 C39 0.8(2)
C37 C38 C39 C40 -0.1(2)
C38 C39 C40 C35 -0.3(2)
C36 C35 C40 C39 0.0(2)
C33 C35 C40 C39 -176.33(13)
C33 C34 C41 C46 -57.07(19)
C33 C34 C41 C42 123.93(15)
C46 C41 C42 C43 2.36(19)
C34 C41 C42 C43 -178.62(12)
C41 C42 C43 C44 -1.7(2)
C42 C43 C44 C45 0.0(2)
C43 C44 C45 C46 1.0(2)
C44 C45 C46 C41 -0.3(2)
C42 C41 C46 C45 -1.41(19)
C34 C41 C46 C45 179.56(12)
C28 C27 C47 O2 121.19(15)
C26 C27 C47 O2 -56.59(18)
C28 C27 C47 N2 -59.22(16)
C26 C27 C47 N2 122.99(13)
O2 C47 N2 S2 9.24(18)
C27 C47 N2 S2 -170.34(9)
C47 N2 S2 O5 -52.78(12)
C47 N2 S2 O6 178.60(10)
C47 N2 S2 C48 63.75(12)
